data_2202248
loop_
_publ_author_name
'Ivashkevich, Dmitry O.'
'Lyakhov, Alexander S.'
'Degtyarik, Mikhail M.'
'Gaponik, Pavel N.'

_publ_section_title
;Chain structure of
 <i>catena</i>-poly[[bis[<i>cis</i>-1-(2,4,6-trimethylphenyl)tetrazole-\k<i>N</i>^4^]copper(II)]-di-\m-chloro]
;
_journal_issue 1
_journal_name_full 'Acta Crystallographica Section E'
_journal_page_first m14
_journal_page_last m16
_journal_paper_doi 10.1107/S1600536802022195
_journal_volume 59
_journal_year 2003
_chemical_formula_iupac '[Cu Cl2 (C10 H12 N4)2]'
_chemical_formula_moiety 'C20 H24 Cl2 Cu N8'
_chemical_formula_sum 'C20 H24 Cl2 Cu N8'
_chemical_formula_weight 510.91
_chemical_name_systematic
;
catena-poly[[bis[cis-1-(2,4,6-trimethylphenyl)tetrazole-\kN^4^]copper(II)]-
di-\m-chloro]
;
_space_group_IT_number 2
_symmetry_cell_setting triclinic
_symmetry_space_group_name_Hall '-P 1'
_symmetry_space_group_name_H-M 'P -1'
_atom_sites_solution_hydrogens geom
_atom_sites_solution_primary direct
_atom_sites_solution_secondary difmap
_audit_creation_method SHELXL-97
_cell_angle_alpha 85.97(2)
_cell_angle_beta 84.19(2)
_cell_angle_gamma 75.82(2)
_cell_formula_units_Z 2
_cell_length_a 7.283(2)
_cell_length_b 12.032(3)
_cell_length_c 13.912(3)
_cell_measurement_reflns_used 25
_cell_measurement_temperature 293(2)
_cell_measurement_theta_max 17.9
_cell_measurement_theta_min 15.5
_cell_volume 1174.6(5)
_computing_cell_refinement 'R3m Software'
_computing_data_collection 'R3m Software (Nicolet, 1980)'
_computing_data_reduction 'R3m Software'
_computing_molecular_graphics 'ORTEP-3 for Windows (Farrugia, 1997)'
_computing_publication_material SHELXL97
_computing_structure_refinement 'SHELXL97 (Sheldrick, 1997)'
_computing_structure_solution 'SHELXS97 (Sheldrick, 1997)'
_diffrn_ambient_temperature 293(2)
_diffrn_measured_fraction_theta_full 1.000
_diffrn_measured_fraction_theta_max 1.000
_diffrn_measurement_device_type 'Nicolet R3m four-circle'
_diffrn_measurement_method \w/2\q'
_diffrn_radiation_monochromator graphite
_diffrn_radiation_source 'fine-focus sealed tube'
_diffrn_radiation_type MoK\a
_diffrn_radiation_wavelength 0.71069
_diffrn_reflns_av_R_equivalents 0.014
_diffrn_reflns_av_sigmaI/netI 0.025
_diffrn_reflns_limit_h_max 9
_diffrn_reflns_limit_h_min -2
_diffrn_reflns_limit_k_max 15
_diffrn_reflns_limit_k_min -15
_diffrn_reflns_limit_l_max 18
_diffrn_reflns_limit_l_min -18
_diffrn_reflns_number 6068
_diffrn_reflns_theta_full 27.6
_diffrn_reflns_theta_max 27.6
_diffrn_reflns_theta_min 1.5
_diffrn_standards_decay_% 0
_diffrn_standards_interval_count 100
_diffrn_standards_number 3
_exptl_absorpt_coefficient_mu 1.18
_exptl_absorpt_correction_T_max 0.891
_exptl_absorpt_correction_T_min 0.537
_exptl_absorpt_correction_type 'y scan'
_exptl_absorpt_process_details '(North et al., 1968)'
_exptl_crystal_colour green
_exptl_crystal_density_diffrn 1.445
_exptl_crystal_density_method 'not measured'
_exptl_crystal_description prism
_exptl_crystal_F_000 526
_exptl_crystal_size_max 0.60
_exptl_crystal_size_mid 0.10
_exptl_crystal_size_min 0.10
_refine_diff_density_max 0.49
_refine_diff_density_min -0.53
_refine_ls_extinction_method none
_refine_ls_goodness_of_fit_ref 1.05
_refine_ls_hydrogen_treatment constr
_refine_ls_matrix_type full
_refine_ls_number_parameters 280
_refine_ls_number_reflns 5445
_refine_ls_number_restraints 0
_refine_ls_restrained_S_all 1.05
_refine_ls_R_factor_all 0.048
_refine_ls_R_factor_gt 0.038
_refine_ls_shift/su_max 0.001
_refine_ls_shift/su_mean 0.000
_refine_ls_structure_factor_coef Fsqd
_refine_ls_weighting_details 'calc w = 1/[\s^2^(Fo^2^)+(0.0674P)^2^+0.5007P] where P = (Fo^2^+2Fc^2^)/3'
_refine_ls_weighting_scheme calc
_refine_ls_wR_factor_gt 0.108
_refine_ls_wR_factor_ref 0.121
_reflns_number_gt 4277
_reflns_number_total 5445
_reflns_threshold_expression I>2\s(I)
_cod_data_source_file ya6145.cif
_cod_data_source_block I
_cod_database_code 2202248
_cod_database_fobs_code 2202248

loop_
_symmetry_equiv_pos_as_xyz
'x, y, z'
'-x, -y, -z'

loop_
_atom_site_label
_atom_site_fract_x
_atom_site_fract_y
_atom_site_fract_z
_atom_site_U_iso_or_equiv
_atom_site_adp_type
_atom_site_calc_flag
_atom_site_refinement_flags
_atom_site_occupancy
_atom_site_disorder_assembly
_atom_site_disorder_group
_atom_site_type_symbol
Cu 0.24089(4) 0.52686(2) 0.94977(2) 0.03822(11) Uani d . 1 . . Cu
Cl2 0.15836(8) 0.36384(5) 1.00909(4) 0.03919(14) Uani d . 1 . . Cl
Cl1 0.34121(8) 0.55903(5) 1.09279(4) 0.04137(15) Uani d . 1 . . Cl
N1A 0.3595(3) 0.83681(16) 0.85790(15) 0.0369(4) Uani d . 1 . . N
N2A 0.2020(3) 0.8432(2) 0.81116(18) 0.0530(6) Uani d . 1 . . N
N3A 0.1480(3) 0.7501(2) 0.83473(19) 0.0561(6) Uani d . 1 . . N
N4A 0.2662(3) 0.68303(17) 0.89616(15) 0.0396(4) Uani d . 1 . . N
C5A 0.3954(3) 0.7374(2) 0.90895(18) 0.0380(5) Uani d . 1 . . C
H5A 0.4961 0.7111 0.9474 0.046 Uiso calc R 1 . . H
C6A 0.4664(3) 0.92333(19) 0.84219(17) 0.0361(5) Uani d . 1 . . C
C7A 0.3952(3) 1.0284(2) 0.88457(17) 0.0386(5) Uani d . 1 . . C
C8A 0.5012(4) 1.1103(2) 0.86538(19) 0.0430(5) Uani d . 1 . . C
H8A 0.4580 1.1812 0.8931 0.052 Uiso calc R 1 . . H
C9A 0.6702(4) 1.0890(2) 0.80590(19) 0.0440(5) Uani d . 1 . . C
C10A 0.7343(4) 0.9829(2) 0.76594(19) 0.0444(6) Uani d . 1 . . C
H10A 0.8480 0.9683 0.7268 0.053 Uiso calc R 1 . . H
C11A 0.6354(3) 0.8978(2) 0.78199(18) 0.0400(5) Uani d . 1 . . C
C12A 0.2122(4) 1.0536(3) 0.9489(2) 0.0537(7) Uani d . 1 . . C
H12A 0.1880 1.1301 0.9709 0.080 Uiso calc R 1 . . H
H12B 0.2224 0.9998 1.0035 0.080 Uiso calc R 1 . . H
H12C 0.1096 1.0470 0.9132 0.080 Uiso calc R 1 . . H
C13A 0.7811(5) 1.1799(3) 0.7839(3) 0.0673(9) Uani d . 1 . . C
H13A 0.7170 1.2478 0.8170 0.101 Uiso calc R 1 . . H
H13B 0.7906 1.1976 0.7155 0.101 Uiso calc R 1 . . H
H13C 0.9062 1.1520 0.8052 0.101 Uiso calc R 1 . . H
C14A 0.7079(4) 0.7835(2) 0.7370(2) 0.0541(7) Uani d . 1 . . C
H14A 0.6209 0.7359 0.7561 0.081 Uiso calc R 1 . . H
H14B 0.8304 0.7471 0.7585 0.081 Uiso calc R 1 . . H
H14C 0.7186 0.7947 0.6679 0.081 Uiso calc R 1 . . H
N1B 0.1408(3) 0.41072(19) 0.69071(14) 0.0430(5) Uani d . 1 . . N
N2B 0.2854(4) 0.4620(3) 0.65991(17) 0.0589(7) Uani d . 1 . . N
N3B 0.3260(4) 0.5058(3) 0.73397(17) 0.0600(7) Uani d . 1 . . N
N4B 0.2136(3) 0.48407(19) 0.81363(15) 0.0433(5) Uani d . 1 . . N
C5B 0.1011(4) 0.4259(2) 0.78468(18) 0.0435(5) Uani d . 1 . . C
H5B 0.0080 0.3993 0.8238 0.052 Uiso calc R 1 . . H
C6B 0.0546(4) 0.3551(2) 0.62558(16) 0.0407(5) Uani d . 1 . . C
C7B -0.1213(4) 0.4123(2) 0.59582(18) 0.0420(5) Uani d . 1 . . C
C8B -0.2034(4) 0.3551(3) 0.53520(19) 0.0514(6) Uani d . 1 . . C
H8B -0.3225 0.3908 0.5151 0.062 Uiso calc R 1 . . H
C9B -0.1154(5) 0.2475(3) 0.5037(2) 0.0568(7) Uani d . 1 . . C
C10B 0.0603(5) 0.1951(3) 0.5343(2) 0.0590(7) Uani d . 1 . . C
H10B 0.1214 0.1227 0.5129 0.071 Uiso calc R 1 . . H
C11B 0.1493(4) 0.2464(2) 0.59593(19) 0.0494(6) Uani d . 1 . . C
C12B -0.2200(4) 0.5304(3) 0.6274(2) 0.0585(7) Uani d . 1 . . C
H12D -0.3391 0.5552 0.5992 0.088 Uiso calc R 1 . . H
H12E -0.1415 0.5826 0.6067 0.088 Uiso calc R 1 . . H
H12F -0.2424 0.5289 0.6967 0.088 Uiso calc R 1 . . H
C13B -0.2104(6) 0.1890(4) 0.4365(3) 0.0916(13) Uani d . 1 . . C
H13D -0.1299 0.1151 0.4220 0.137 Uiso calc R 1 . . H
H13E -0.2312 0.2352 0.3777 0.137 Uiso calc R 1 . . H
H13F -0.3300 0.1798 0.4675 0.137 Uiso calc R 1 . . H
C14B 0.3402(5) 0.1848(4) 0.6294(3) 0.0828(11) Uani d . 1 . . C
H14D 0.3807 0.2325 0.6713 0.124 Uiso calc R 1 . . H
H14E 0.4315 0.1685 0.5743 0.124 Uiso calc R 1 . . H
H14F 0.3299 0.1143 0.6638 0.124 Uiso calc R 1 . . H

loop_
_atom_site_aniso_label
_atom_site_aniso_U_11
_atom_site_aniso_U_22
_atom_site_aniso_U_33
_atom_site_aniso_U_12
_atom_site_aniso_U_13
_atom_site_aniso_U_23
Cu 0.04527(19) 0.03766(17) 0.03802(17) -0.02066(13) -0.00794(12) -0.00013(12)
Cl2 0.0340(3) 0.0346(3) 0.0511(3) -0.0126(2) -0.0059(2) 0.0029(2)
Cl1 0.0385(3) 0.0497(3) 0.0390(3) -0.0143(2) -0.0053(2) -0.0071(2)
N1A 0.0323(9) 0.0344(10) 0.0473(11) -0.0133(8) -0.0097(8) 0.0032(8)
N2A 0.0460(12) 0.0525(13) 0.0682(15) -0.0232(10) -0.0273(11) 0.0182(11)
N3A 0.0516(13) 0.0575(14) 0.0706(15) -0.0297(11) -0.0325(12) 0.0188(12)
N4A 0.0382(10) 0.0376(10) 0.0468(11) -0.0143(8) -0.0130(8) 0.0039(8)
C5A 0.0330(11) 0.0350(11) 0.0491(13) -0.0127(9) -0.0112(10) 0.0034(9)
C6A 0.0332(11) 0.0335(11) 0.0441(12) -0.0132(9) -0.0061(9) 0.0036(9)
C7A 0.0338(11) 0.0390(12) 0.0415(12) -0.0066(9) -0.0027(9) -0.0003(9)
C8A 0.0490(14) 0.0316(11) 0.0489(13) -0.0106(10) -0.0033(11) -0.0026(10)
C9A 0.0460(14) 0.0411(13) 0.0493(14) -0.0199(11) -0.0051(11) 0.0029(10)
C10A 0.0384(13) 0.0467(13) 0.0500(14) -0.0168(11) 0.0029(10) -0.0006(11)
C11A 0.0383(12) 0.0356(11) 0.0461(13) -0.0092(9) -0.0022(10) -0.0036(10)
C12A 0.0428(14) 0.0531(15) 0.0621(17) -0.0093(12) 0.0059(12) -0.0052(13)
C13A 0.074(2) 0.0554(18) 0.082(2) -0.0383(16) 0.0023(17) 0.0016(16)
C14A 0.0512(16) 0.0441(14) 0.0665(18) -0.0107(12) 0.0044(13) -0.0160(13)
N1B 0.0400(11) 0.0582(13) 0.0372(10) -0.0234(10) -0.0021(8) -0.0053(9)
N2B 0.0543(14) 0.0921(19) 0.0427(12) -0.0441(14) 0.0017(10) -0.0019(12)
N3B 0.0593(15) 0.0918(19) 0.0436(12) -0.0485(14) -0.0006(11) -0.0011(12)
N4B 0.0461(12) 0.0542(12) 0.0370(10) -0.0263(10) -0.0029(9) -0.0028(9)
C5B 0.0419(13) 0.0560(15) 0.0400(12) -0.0262(11) 0.0002(10) -0.0056(10)
C6B 0.0431(13) 0.0518(14) 0.0315(11) -0.0192(11) -0.0042(9) -0.0020(10)
C7B 0.0417(13) 0.0465(13) 0.0399(12) -0.0154(11) -0.0018(10) -0.0011(10)
C8B 0.0502(15) 0.0656(18) 0.0431(14) -0.0215(13) -0.0093(11) -0.0006(12)
C9B 0.0692(19) 0.0698(19) 0.0412(14) -0.0337(16) -0.0038(13) -0.0109(13)
C10B 0.074(2) 0.0507(16) 0.0525(16) -0.0139(14) 0.0014(14) -0.0155(13)
C11B 0.0520(15) 0.0511(15) 0.0430(13) -0.0086(12) -0.0027(11) -0.0034(11)
C12B 0.0530(17) 0.0523(16) 0.0685(19) -0.0102(13) -0.0001(14) -0.0073(14)
C13B 0.100(3) 0.121(4) 0.073(2) -0.054(3) -0.008(2) -0.042(2)
C14B 0.067(2) 0.080(2) 0.090(3) 0.0080(19) -0.020(2) -0.004(2)

loop_
_atom_type_symbol
_atom_type_description
_atom_type_scat_dispersion_real
_atom_type_scat_dispersion_imag
_atom_type_scat_source
C C 0.0033 0.0016 'International Tables Vol C Tables 4.2.6.8 and 6.1.1.4'
H H 0.0000 0.0000 'International Tables Vol C Tables 4.2.6.8 and 6.1.1.4'
N N 0.0061 0.0033 'International Tables Vol C Tables 4.2.6.8 and 6.1.1.4'
Cl Cl 0.1484 0.1585 'International Tables Vol C Tables 4.2.6.8 and 6.1.1.4'
Cu Cu 0.3201 1.2651 'International Tables Vol C Tables 4.2.6.8 and 6.1.1.4'

loop_
_geom_angle_atom_site_label_1
_geom_angle_atom_site_label_2
_geom_angle_atom_site_label_3
_geom_angle_site_symmetry_1
_geom_angle_site_symmetry_3
_geom_angle
_geom_angle_publ_flag
N4A Cu N4B . . 89.29(9) yes
N4A Cu Cl1 . . 90.55(6) yes
N4A Cu Cl2 . . 170.21(6) yes
N4B Cu Cl1 . . 167.31(7) yes
N4B Cu Cl2 . . 89.16(6) yes
Cl2 Cu Cl1 . . 93.07(3) yes
N4A Cu Cl2 . 2_567 85.43(6) yes
N4B Cu Cl2 . 2_567 95.15(7) yes
Cl2 Cu Cl2 . 2_567 85.08(3) yes
Cl1 Cu Cl2 . 2_567 97.49(3) yes
N4A Cu Cl1 . 2_667 88.56(6) yes
N4B Cu Cl1 . 2_667 87.14(7) yes
Cl2 Cu Cl1 . 2_667 101.02(3) yes
Cl1 Cu Cl1 . 2_667 80.16(3) yes
Cl2 Cu Cl1 2_567 2_667 173.539(19) yes
C5A N1A N2A . . 107.88(19) ?
C5A N1A C6A . . 130.3(2) ?
N2A N1A C6A . . 121.60(19) ?
N3A N2A N1A . . 106.62(19) ?
N2A N3A N4A . . 110.0(2) ?
C5A N4A N3A . . 106.89(19) ?
C5A N4A Cu . . 129.03(16) ?
N3A N4A Cu . . 124.03(15) ?
N4A C5A N1A . . 108.6(2) ?
N4A C5A H5A . . 125.7 ?
N1A C5A H5A . . 125.7 ?
C7A C6A C11A . . 123.4(2) ?
C7A C6A N1A . . 119.1(2) ?
C11A C6A N1A . . 117.5(2) ?
C8A C7A C6A . . 117.0(2) ?
C8A C7A C12A . . 120.8(2) ?
C6A C7A C12A . . 122.2(2) ?
C7A C8A C9A . . 121.7(2) ?
C7A C8A H8A . . 119.1 ?
C9A C8A H8A . . 119.1 ?
C10A C9A C8A . . 118.7(2) ?
C10A C9A C13A . . 120.3(3) ?
C8A C9A C13A . . 121.0(3) ?
C9A C10A C11A . . 122.5(2) ?
C9A C10A H10A . . 118.8 ?
C11A C10A H10A . . 118.8 ?
C10A C11A C6A . . 116.7(2) ?
C10A C11A C14A . . 121.3(2) ?
C6A C11A C14A . . 122.0(2) ?
C7A C12A H12A . . 109.5 ?
C7A C12A H12B . . 109.5 ?
H12A C12A H12B . . 109.5 ?
C7A C12A H12C . . 109.5 ?
H12A C12A H12C . . 109.5 ?
H12B C12A H12C . . 109.5 ?
C9A C13A H13A . . 109.5 ?
C9A C13A H13B . . 109.5 ?
H13A C13A H13B . . 109.5 ?
C9A C13A H13C . . 109.5 ?
H13A C13A H13C . . 109.5 ?
H13B C13A H13C . . 109.5 ?
C11A C14A H14A . . 109.5 ?
C11A C14A H14B . . 109.5 ?
H14A C14A H14B . . 109.5 ?
C11A C14A H14C . . 109.5 ?
H14A C14A H14C . . 109.5 ?
H14B C14A H14C . . 109.5 ?
C5B N1B N2B . . 107.6(2) ?
C5B N1B C6B . . 130.4(2) ?
N2B N1B C6B . . 122.0(2) ?
N3B N2B N1B . . 106.7(2) ?
N2B N3B N4B . . 110.4(2) ?
C5B N4B N3B . . 106.1(2) ?
C5B N4B Cu . . 129.50(17) ?
N3B N4B Cu . . 124.19(16) ?
N4B C5B N1B . . 109.2(2) ?
N4B C5B H5B . . 125.4 ?
N1B C5B H5B . . 125.4 ?
C7B C6B C11B . . 122.8(2) ?
C7B C6B N1B . . 118.2(2) ?
C11B C6B N1B . . 119.0(2) ?
C6B C7B C8B . . 116.9(2) ?
C6B C7B C12B . . 122.0(2) ?
C8B C7B C12B . . 121.1(3) ?
C9B C8B C7B . . 122.6(3) ?
C9B C8B H8B . . 118.7 ?
C7B C8B H8B . . 118.7 ?
C10B C9B C8B . . 118.3(3) ?
C10B C9B C13B . . 121.2(3) ?
C8B C9B C13B . . 120.5(3) ?
C9B C10B C11B . . 122.3(3) ?
C9B C10B H10B . . 118.9 ?
C11B C10B H10B . . 118.9 ?
C10B C11B C6B . . 117.2(3) ?
C10B C11B C14B . . 120.6(3) ?
C6B C11B C14B . . 122.2(3) ?
C7B C12B H12D . . 109.5 ?
C7B C12B H12E . . 109.5 ?
H12D C12B H12E . . 109.5 ?
C7B C12B H12F . . 109.5 ?
H12D C12B H12F . . 109.5 ?
H12E C12B H12F . . 109.5 ?
C9B C13B H13D . . 109.5 ?
C9B C13B H13E . . 109.5 ?
H13D C13B H13E . . 109.5 ?
C9B C13B H13F . . 109.5 ?
H13D C13B H13F . . 109.5 ?
H13E C13B H13F . . 109.5 ?
C11B C14B H14D . . 109.5 ?
C11B C14B H14E . . 109.5 ?
H14D C14B H14E . . 109.5 ?
C11B C14B H14F . . 109.5 ?
H14D C14B H14F . . 109.5 ?
H14E C14B H14F . . 109.5 ?

loop_
_geom_bond_atom_site_label_1
_geom_bond_atom_site_label_2
_geom_bond_site_symmetry_2
_geom_bond_distance
_geom_bond_publ_flag
Cu N4A . 2.016(2) yes
Cu N4B . 2.038(2) yes
Cu Cl1 . 2.2767(8) yes
Cu Cl2 . 2.2669(8) yes
Cu Cl1 2_667 2.9769(11) yes
Cu Cl2 2_567 2.8995(11) yes
N1A C5A . 1.330(3) ?
N1A N2A . 1.358(3) ?
N1A C6A . 1.438(3) ?
N2A N3A . 1.287(3) ?
N3A N4A . 1.354(3) ?
N4A C5A . 1.303(3) ?
C5A H5A . 0.9300 ?
C6A C7A . 1.392(3) ?
C6A C11A . 1.398(3) ?
C7A C8A . 1.390(3) ?
C7A C12A . 1.506(3) ?
C8A C9A . 1.391(4) ?
C8A H8A . 0.9300 ?
C9A C10A . 1.383(4) ?
C9A C13A . 1.509(4) ?
C10A C11A . 1.383(3) ?
C10A H10A . 0.9300 ?
C11A C14A . 1.503(3) ?
C12A H12A . 0.9600 ?
C12A H12B . 0.9600 ?
C12A H12C . 0.9600 ?
C13A H13A . 0.9600 ?
C13A H13B . 0.9600 ?
C13A H13C . 0.9600 ?
C14A H14A . 0.9600 ?
C14A H14B . 0.9600 ?
C14A H14C . 0.9600 ?
N1B C5B . 1.325(3) ?
N1B N2B . 1.365(3) ?
N1B C6B . 1.438(3) ?
N2B N3B . 1.281(3) ?
N3B N4B . 1.359(3) ?
N4B C5B . 1.309(3) ?
C5B H5B . 0.9300 ?
C6B C7B . 1.386(4) ?
C6B C11B . 1.390(4) ?
C7B C8B . 1.388(4) ?
C7B C12B . 1.501(4) ?
C8B C9B . 1.376(4) ?
C8B H8B . 0.9300 ?
C9B C10B . 1.376(5) ?
C9B C13B . 1.520(4) ?
C10B C11B . 1.385(4) ?
C10B H10B . 0.9300 ?
C11B C14B . 1.509(4) ?
C12B H12D . 0.9600 ?
C12B H12E . 0.9600 ?
C12B H12F . 0.9600 ?
C13B H13D . 0.9600 ?
C13B H13E . 0.9600 ?
C13B H13F . 0.9600 ?
C14B H14D . 0.9600 ?
C14B H14E . 0.9600 ?
C14B H14F . 0.9600 ?

loop_
_geom_hbond_atom_site_label_D
_geom_hbond_atom_site_label_H
_geom_hbond_atom_site_label_A
_geom_hbond_site_symmetry_A
_geom_hbond_distance_DH
_geom_hbond_distance_HA
_geom_hbond_distance_DA
_geom_hbond_angle_DHA
C5A H5A Cl2 2_667 0.93 2.58 3.458(3) 159
C5B H5B Cl1 2_567 0.93 2.63 3.458(3) 148

loop_
_geom_torsion_atom_site_label_1
_geom_torsion_atom_site_label_2
_geom_torsion_atom_site_label_3
_geom_torsion_atom_site_label_4
_geom_torsion_site_symmetry_1
_geom_torsion
C5A N1A N2A N3A . 0.1(3)
C6A N1A N2A N3A . 175.2(2)
N1A N2A N3A N4A . 0.2(3)
N2A N3A N4A C5A . -0.5(3)
N2A N3A N4A Cu . -178.4(2)
N4B Cu N4A C5A . -129.4(2)
Cl1 Cu N4A C5A . 37.9(2)
Cl2 Cu N4A C5A 2_567 135.4(2)
Cl1 Cu N4A C5A 2_667 -42.2(2)
N4B Cu N4A N3A . 48.0(2)
Cl1 Cu N4A N3A . -144.7(2)
Cl2 Cu N4A N3A 2_567 -47.2(2)
Cl1 Cu N4A N3A 2_667 135.2(2)
N3A N4A C5A N1A . 0.6(3)
Cu N4A C5A N1A . 178.37(16)
N2A N1A C5A N4A . -0.5(3)
C6A N1A C5A N4A . -175.0(2)
C5A N1A C6A C7A . -110.0(3)
N2A N1A C6A C7A . 76.2(3)
C5A N1A C6A C11A . 71.9(3)
N2A N1A C6A C11A . -101.9(3)
C11A C6A C7A C8A . -0.5(4)
N1A C6A C7A C8A . -178.5(2)
C11A C6A C7A C12A . 179.8(2)
N1A C6A C7A C12A . 1.8(4)
C6A C7A C8A C9A . 0.5(4)
C12A C7A C8A C9A . -179.7(2)
C7A C8A C9A C10A . -0.7(4)
C7A C8A C9A C13A . 178.5(3)
C8A C9A C10A C11A . 0.8(4)
C13A C9A C10A C11A . -178.4(3)
C9A C10A C11A C6A . -0.7(4)
C9A C10A C11A C14A . 179.6(3)
C7A C6A C11A C10A . 0.6(4)
N1A C6A C11A C10A . 178.6(2)
C7A C6A C11A C14A . -179.7(2)
N1A C6A C11A C14A . -1.7(4)
C5B N1B N2B N3B . -0.4(3)
C6B N1B N2B N3B . 178.2(3)
N1B N2B N3B N4B . 0.6(4)
N2B N3B N4B C5B . -0.6(4)
N2B N3B N4B Cu . 175.2(2)
N4A Cu N4B C5B . -140.0(3)
Cl2 Cu N4B C5B . 30.4(2)
Cl1 Cu N4B C5B . 130.7(3)
Cl2 Cu N4B C5B 2_567 -54.6(3)
Cl1 Cu N4B C5B 2_667 131.4(2)
N4A Cu N4B N3B . 45.3(2)
Cl2 Cu N4B N3B . -144.4(2)
Cl1 Cu N4B N3B . -44.1(4)
Cl2 Cu N4B N3B 2_567 130.6(2)
Cl1 Cu N4B N3B 2_667 -43.3(2)
N3B N4B C5B N1B . 0.3(3)
Cu N4B C5B N1B . -175.24(18)
N2B N1B C5B N4B . 0.1(3)
C6B N1B C5B N4B . -178.4(3)
C5B N1B C6B C7B . 75.4(4)
N2B N1B C6B C7B . -102.9(3)
C5B N1B C6B C11B . -104.0(3)
N2B N1B C6B C11B . 77.7(3)
C11B C6B C7B C8B . 1.1(4)
N1B C6B C7B C8B . -178.2(2)
C11B C6B C7B C12B . -179.0(3)
N1B C6B C7B C12B . 1.7(4)
C6B C7B C8B C9B . -1.2(4)
C12B C7B C8B C9B . 178.9(3)
C7B C8B C9B C10B . 0.4(4)
C7B C8B C9B C13B . -179.4(3)
C8B C9B C10B C11B . 0.6(5)
C13B C9B C10B C11B . -179.6(3)
C9B C10B C11B C6B . -0.7(4)
C9B C10B C11B C14B . 178.7(3)
C7B C6B C11B C10B . -0.2(4)
N1B C6B C11B C10B . 179.1(2)
C7B C6B C11B C14B . -179.6(3)
N1B C6B C11B C14B . -0.3(4)
